data_4346904
loop_
_publ_author_name
'Yang, Qingxiang'
'Ren, ShuangShuang'
'Hao, Ying'
'Zhao, Qianqian'
'Chen, Zhijun'
'Zheng, Hegen'

_publ_section_title
;
 Cyclopentaneteracarboxylic Metal-Organic Frameworks: Tuning the Distance
 between Layers and Pore Structures with N-Ligands.
;
_journal_issue 10
_journal_name_full 'Inorganic chemistry'
_journal_page_first 4951
_journal_page_last 4957
_journal_paper_doi 10.1021/acs.inorgchem.5b02340
_journal_volume 55
_journal_year 2016
_chemical_formula_sum 'C15 H13.5 Co2 N2 O10'
_chemical_formula_weight 499.64
_space_group_IT_number 2
_space_group_name_Hall '-P 1'
_space_group_name_H-M_alt 'P -1'
_symmetry_cell_setting triclinic
_symmetry_space_group_name_H-M 'P -1'
_atom_sites_solution_hydrogens geom
_atom_sites_solution_primary direct
_atom_sites_solution_secondary difmap
_audit_creation_method SHELXL-97
_cell_angle_alpha 82.0880(10)
_cell_angle_beta 85.4580(10)
_cell_angle_gamma 65.3350(10)
_cell_formula_units_Z 2
_cell_length_a 9.1004(4)
_cell_length_b 9.3972(4)
_cell_length_c 14.9287(6)
_cell_measurement_reflns_used 3900
_cell_measurement_temperature 296(2)
_cell_measurement_theta_max 28.32
_cell_measurement_theta_min 2.46
_cell_volume 1148.82(8)
_computing_cell_refinement 'SMART (Bruker, 2000)'
_computing_data_collection 'SMART (Bruker, 2000)'
_computing_data_reduction 'SMART (Bruker, 2000)'
_computing_molecular_graphics SHELXTL
_computing_publication_material SHELXTL
_computing_structure_refinement 'SHELXL-97 (Sheldrick, 1997)'
_computing_structure_solution 'SHELXS-97 (Sheldrick, 1990)'
_diffrn_ambient_temperature 296(2)
_diffrn_measured_fraction_theta_full 0.998
_diffrn_measured_fraction_theta_max 0.998
_diffrn_measurement_device_type 'CCD area detector'
_diffrn_measurement_method 'phi and omega scans'
_diffrn_radiation_monochromator graphite
_diffrn_radiation_source 'fine-focus sealed tube'
_diffrn_radiation_type MoK\a
_diffrn_radiation_wavelength 0.71073
_diffrn_reflns_av_R_equivalents 0.0133
_diffrn_reflns_av_sigmaI/netI 0.0230
_diffrn_reflns_limit_h_max 10
_diffrn_reflns_limit_h_min -10
_diffrn_reflns_limit_k_max 6
_diffrn_reflns_limit_k_min -11
_diffrn_reflns_limit_l_max 17
_diffrn_reflns_limit_l_min -17
_diffrn_reflns_number 6508
_diffrn_reflns_theta_full 25.00
_diffrn_reflns_theta_max 25.00
_diffrn_reflns_theta_min 1.38
_exptl_absorpt_coefficient_mu 1.491
_exptl_absorpt_correction_T_max 0.8652
_exptl_absorpt_correction_T_min 0.8652
_exptl_absorpt_process_details 'SADABS; Bruker, 2000'
_exptl_crystal_colour purple
_exptl_crystal_density_diffrn 1.444
_exptl_crystal_density_method 'not measured'
_exptl_crystal_description block
_exptl_crystal_F_000 503
_exptl_crystal_size_max 0.10
_exptl_crystal_size_mid 0.10
_exptl_crystal_size_min 0.10
_platon_squeeze_details
;
;
_refine_diff_density_max 0.586
_refine_diff_density_min -0.428
_refine_diff_density_rms 0.055
_refine_ls_extinction_method none
_refine_ls_goodness_of_fit_ref 1.067
_refine_ls_hydrogen_treatment mixed
_refine_ls_matrix_type full
_refine_ls_number_parameters 225
_refine_ls_number_reflns 4037
_refine_ls_number_restraints 183
_refine_ls_restrained_S_all 1.087
_refine_ls_R_factor_all 0.0308
_refine_ls_R_factor_gt 0.0270
_refine_ls_shift/su_max 0.002
_refine_ls_shift/su_mean 0.000
_refine_ls_structure_factor_coef Fsqd
_refine_ls_weighting_details 'calc w=1/[\s^2^(Fo^2^)+(0.0351P)^2^+0.5197P] where P=(Fo^2^+2Fc^2^)/3'
_refine_ls_weighting_scheme calc
_refine_ls_wR_factor_gt 0.0687
_refine_ls_wR_factor_ref 0.0703
_reflns_number_gt 3559
_reflns_number_total 4037
_reflns_threshold_expression >2sigma(I)
_cod_data_source_file ic5b02340_si_006.cif
_cod_data_source_block 5
_cod_original_sg_symbol_H-M p-1
_cod_original_formula_sum 'C15 H13.50 Co2 N2 O10'
_cod_database_code 4346904

loop_
_symmetry_equiv_pos_as_xyz
'x, y, z'
'-x, -y, -z'

loop_
_atom_site_label
_atom_site_type_symbol
_atom_site_fract_x
_atom_site_fract_y
_atom_site_fract_z
_atom_site_U_iso_or_equiv
_atom_site_adp_type
_atom_site_occupancy
_atom_site_symmetry_multiplicity
_atom_site_calc_flag
_atom_site_refinement_flags
C1 C 0.6148(2) 0.8443(3) 0.19651(15) 0.0268(5) Uani 1 1 d U
C2 C 0.6414(2) 0.6570(2) 0.05435(15) 0.0241(4) Uani 1 1 d U
C3 C 0.2844(2) 0.8486(2) 0.02447(15) 0.0237(4) Uani 1 1 d U
C4 C 0.0657(3) 0.8788(3) 0.17977(15) 0.0285(5) Uani 1 1 d U
C5 C 0.2431(2) 0.7752(3) 0.19126(15) 0.0263(5) Uani 1 1 d U
H5 H 0.2508 0.6811 0.2317 0.032 Uiso 1 1 calc R
C6 C 0.3391(3) 0.8473(3) 0.23363(16) 0.0313(5) Uani 1 1 d U
H6A H 0.3199 0.8439 0.2986 0.038 Uiso 1 1 calc R
H6B H 0.3094 0.9560 0.2081 0.038 Uiso 1 1 calc R
C7 C 0.5185(2) 0.7447(3) 0.21093(15) 0.0269(5) Uani 1 1 d U
H7 H 0.5630 0.6652 0.2628 0.032 Uiso 1 1 calc R
C8 C 0.5155(2) 0.6569(2) 0.12896(15) 0.0246(4) Uani 1 1 d U
H8 H 0.5477 0.5462 0.1536 0.029 Uiso 1 1 calc R
C9 C 0.3355(2) 0.7177(2) 0.10199(15) 0.0246(5) Uani 1 1 d U
H9 H 0.3147 0.6294 0.0872 0.030 Uiso 1 1 calc R
C10 C 0.4453(3) 1.2694(3) 0.23243(17) 0.0366(6) Uani 1 1 d U
H10 H 0.3860 1.2581 0.1881 0.044 Uiso 1 1 calc R
C11 C 0.3828(3) 1.3628(3) 0.29895(17) 0.0373(6) Uani 1 1 d U
H11 H 0.2742 1.4259 0.3093 0.045 Uiso 1 1 calc R
C12 C 0.6457(3) 1.2430(3) 0.30991(17) 0.0369(6) Uani 1 1 d U
H12 H 0.7500 1.2111 0.3301 0.044 Uiso 1 1 calc R
C13 C 0.5055(3) 1.4251(3) 0.42572(16) 0.0346(5) Uani 1 1 d U
C14 C 0.6403(4) 1.4274(5) 0.4547(3) 0.0887(15) Uani 1 1 d U
H14 H 0.7383 1.3788 0.4241 0.106 Uiso 1 1 calc R
C15 C 0.3653(4) 1.4980(5) 0.4699(3) 0.0917(15) Uani 1 1 d U
H15 H 0.2707 1.4988 0.4500 0.110 Uiso 1 1 calc R
Co1 Co 0.76591(3) 1.02557(3) 0.16199(2) 0.02586(9) Uani 1 1 d U
Co2 Co 0.5000 1.0000 0.0000 0.02178(10) Uani 1 2 d SU
Co3 Co 1.0000 0.5000 0.0000 0.02533(11) Uani 1 2 d SU
N1 N 0.6108(2) 1.1933(2) 0.24014(13) 0.0321(4) Uani 1 1 d U
N2 N 0.5117(2) 1.3464(2) 0.34887(13) 0.0325(4) Uani 1 1 d U
O1 O 0.58337(18) 0.95459(19) 0.13102(10) 0.0305(4) Uani 1 1 d U
O2 O 0.72148(19) 0.8256(2) 0.24976(11) 0.037 Uani 1 1 d U
O3 O 0.77923(18) 0.54801(19) 0.06780(12) 0.037 Uani 1 1 d U
O4 O 0.60698(18) 0.76078(17) -0.01194(11) 0.030 Uani 1 1 d U
O5 O 0.24117(18) 0.82414(19) -0.04764(11) 0.031 Uani 1 1 d U
O6 O 0.28550(16) 0.97928(17) 0.03648(10) 0.026 Uani 1 1 d U
O7 O -0.01357(18) 0.8402(2) 0.12936(12) 0.039 Uani 1 1 d U
O8 O -0.00635(19) 0.9991(2) 0.21965(13) 0.044 Uani 1 1 d U
O9 O 1.03096(18) 0.26853(18) 0.05306(12) 0.035 Uani 1 1 d U
H9D H 1.1269 0.1937 0.0266 0.042 Uiso 0.50 1 d PR
H9E H 0.9389 0.2514 0.0389 0.042 Uiso 0.50 1 d PR
O10 O 1.0855(2) 0.5235(2) 0.12133(14) 0.0420(4) Uani 1 1 d DU
H10F H 1.048(4) 0.619(2) 0.128(2) 0.070(11) Uiso 1 1 d D
H10D H 1.042(5) 0.485(4) 0.163(2) 0.122(19) Uiso 1 1 d D

loop_
_atom_site_aniso_label
_atom_site_aniso_U_11
_atom_site_aniso_U_22
_atom_site_aniso_U_33
_atom_site_aniso_U_23
_atom_site_aniso_U_13
_atom_site_aniso_U_12
C1 0.0182(10) 0.0340(12) 0.0269(11) -0.0108(10) 0.0029(8) -0.0078(9)
C2 0.0176(10) 0.0202(10) 0.0356(12) -0.0088(9) -0.0002(9) -0.0073(8)
C3 0.0109(9) 0.0275(11) 0.0318(12) -0.0084(9) 0.0026(8) -0.0061(8)
C4 0.0199(10) 0.0309(12) 0.0332(12) -0.0030(9) 0.0045(9) -0.0101(9)
C5 0.0173(10) 0.0308(11) 0.0289(12) -0.0026(9) 0.0012(8) -0.0087(9)
C6 0.0211(11) 0.0432(13) 0.0310(12) -0.0117(10) 0.0029(9) -0.0129(10)
C7 0.0195(10) 0.0324(12) 0.0271(11) -0.0004(9) -0.0021(9) -0.0095(9)
C8 0.0167(10) 0.0205(10) 0.0334(12) -0.0027(9) -0.0004(9) -0.0048(8)
C9 0.0165(10) 0.0238(11) 0.0362(12) -0.0084(9) 0.0023(9) -0.0100(8)
C10 0.0271(12) 0.0434(14) 0.0384(14) -0.0181(11) 0.0000(10) -0.0097(11)
C11 0.0257(12) 0.0408(14) 0.0408(14) -0.0158(11) -0.0009(10) -0.0060(10)
C12 0.0268(12) 0.0441(14) 0.0391(14) -0.0212(11) 0.0008(10) -0.0091(11)
C13 0.0363(13) 0.0384(13) 0.0305(13) -0.0161(10) 0.0023(10) -0.0136(11)
C14 0.0367(16) 0.139(3) 0.094(3) -0.091(3) 0.0128(16) -0.0190(19)
C15 0.0347(16) 0.148(4) 0.100(3) -0.096(3) 0.0048(17) -0.0210(19)
Co1 0.01706(15) 0.03076(17) 0.03055(17) -0.01242(13) 0.00240(12) -0.00846(12)
Co2 0.01686(19) 0.0224(2) 0.0267(2) -0.00456(16) -0.00285(15) -0.00774(16)
Co3 0.01619(19) 0.0217(2) 0.0363(2) -0.00781(17) 0.00195(16) -0.00511(16)
N1 0.0270(10) 0.0371(11) 0.0319(11) -0.0144(9) 0.0003(8) -0.0098(8)
N2 0.0294(10) 0.0375(11) 0.0305(10) -0.0159(9) 0.0022(8) -0.0106(9)
O1 0.0313(8) 0.0377(9) 0.0287(9) -0.0031(7) -0.0057(7) -0.0196(7)
O2 0.025 0.049 0.042 -0.001 -0.015 -0.020
O3 0.017 0.035 0.047 0.000 0.005 -0.001
O4 0.024 0.025 0.035 -0.006 0.005 -0.005
O5 0.029 0.039 0.032 -0.008 -0.002 -0.019
O6 0.019 0.024 0.035 -0.008 0.001 -0.007
O7 0.020 0.040 0.057 -0.019 -0.005 -0.009
O8 0.023 0.050 0.055 -0.027 -0.001 -0.006
O9 0.025 0.025 0.051 -0.009 0.002 -0.007
O10 0.0410(10) 0.0420(11) 0.0479(12) -0.0098(9) -0.0046(9) -0.0201(9)

loop_
_atom_type_symbol
_atom_type_description
_atom_type_scat_dispersion_real
_atom_type_scat_dispersion_imag
_atom_type_scat_source
C C 0.0033 0.0016 'International Tables Vol C Tables 4.2.6.8 and 6.1.1.4'
H H 0.0000 0.0000 'International Tables Vol C Tables 4.2.6.8 and 6.1.1.4'
N N 0.0061 0.0033 'International Tables Vol C Tables 4.2.6.8 and 6.1.1.4'
O O 0.0106 0.0060 'International Tables Vol C Tables 4.2.6.8 and 6.1.1.4'
Co Co 0.3494 0.9721 'International Tables Vol C Tables 4.2.6.8 and 6.1.1.4'

loop_
_geom_angle_atom_site_label_1
_geom_angle_atom_site_label_2
_geom_angle_atom_site_label_3
_geom_angle
_geom_angle_site_symmetry_1
_geom_angle_site_symmetry_3
O2 C1 O1 118.2(2) . .
O2 C1 C7 121.3(2) . .
O1 C1 C7 120.42(18) . .
O4 C2 O3 124.4(2) . .
O4 C2 C8 121.46(18) . .
O3 C2 C8 114.16(19) . .
O5 C3 O6 123.3(2) . .
O5 C3 C9 118.92(19) . .
O6 C3 C9 117.73(18) . .
O8 C4 O7 119.1(2) . .
O8 C4 C5 122.5(2) . .
O7 C4 C5 118.42(19) . .
O8 C4 Co1 61.84(11) . 1_455
O7 C4 Co1 57.29(11) . 1_455
C5 C4 Co1 174.12(16) . 1_455
C4 C5 C6 115.46(18) . .
C4 C5 C9 114.10(18) . .
C6 C5 C9 106.03(17) . .
C5 C6 C7 105.05(17) . .
C1 C7 C6 110.49(18) . .
C1 C7 C8 116.48(18) . .
C6 C7 C8 105.65(16) . .
C2 C8 C9 118.33(18) . .
C2 C8 C7 113.26(17) . .
C9 C8 C7 107.34(16) . .
C3 C9 C5 111.36(17) . .
C3 C9 C8 114.66(17) . .
C5 C9 C8 102.12(17) . .
C11 C10 N1 109.5(2) . .
C10 C11 N2 106.6(2) . .
N1 C12 N2 111.7(2) . .
C15 C13 C14 118.7(2) . .
C15 C13 N2 120.7(2) . .
C14 C13 N2 120.6(2) . .
C13 C14 C15 120.5(3) . 2_686
C13 C15 C14 120.8(3) . 2_686
O5 Co1 N1 96.93(7) 2_675 .
O5 Co1 O7 96.40(7) 2_675 1_655
N1 Co1 O7 155.35(7) . 1_655
O5 Co1 O1 99.40(6) 2_675 .
N1 Co1 O1 93.33(7) . .
O7 Co1 O1 104.82(6) 1_655 .
O5 Co1 O8 99.98(7) 2_675 1_655
N1 Co1 O8 97.08(7) . 1_655
O7 Co1 O8 60.14(6) 1_655 1_655
O1 Co1 O8 156.68(7) . 1_655
O5 Co1 O2 156.28(6) 2_675 .
N1 Co1 O2 92.70(7) . .
O7 Co1 O2 83.16(7) 1_655 .
O1 Co1 O2 58.30(6) . .
O8 Co1 O2 100.27(7) 1_655 .
O5 Co1 C4 100.40(7) 2_675 1_655
N1 Co1 C4 126.27(7) . 1_655
O7 Co1 C4 30.22(7) 1_655 1_655
O1 Co1 C4 132.42(7) . 1_655
O8 Co1 C4 29.95(7) 1_655 1_655
O2 Co1 C4 91.11(7) . 1_655
O6 Co2 O6 180.0 . 2_675
O6 Co2 O4 91.31(6) . 2_675
O6 Co2 O4 88.69(6) 2_675 2_675
O6 Co2 O4 88.69(6) . .
O6 Co2 O4 91.31(6) 2_675 .
O4 Co2 O4 180.0 2_675 .
O6 Co2 O1 84.64(6) . 2_675
O6 Co2 O1 95.36(6) 2_675 2_675
O4 Co2 O1 89.87(6) 2_675 2_675
O4 Co2 O1 90.13(6) . 2_675
O6 Co2 O1 95.36(6) . .
O6 Co2 O1 84.64(6) 2_675 .
O4 Co2 O1 90.13(6) 2_675 .
O4 Co2 O1 89.87(6) . .
O1 Co2 O1 180.000(1) 2_675 .
O3 Co3 O3 180.0 . 2_765
O3 Co3 O10 93.27(7) . 2_765
O3 Co3 O10 86.73(7) 2_765 2_765
O3 Co3 O10 86.73(7) . .
O3 Co3 O10 93.27(7) 2_765 .
O10 Co3 O10 179.999(1) 2_765 .
O3 Co3 O9 100.13(6) . 2_765
O3 Co3 O9 79.87(6) 2_765 2_765
O10 Co3 O9 89.17(7) 2_765 2_765
O10 Co3 O9 90.83(7) . 2_765
O3 Co3 O9 79.87(6) . .
O3 Co3 O9 100.13(6) 2_765 .
O10 Co3 O9 90.83(7) 2_765 .
O10 Co3 O9 89.17(7) . .
O9 Co3 O9 180.0 2_765 .
C12 N1 C10 105.93(19) . .
C12 N1 Co1 127.83(16) . .
C10 N1 Co1 126.13(15) . .
C12 N2 C11 106.28(19) . .
C12 N2 C13 126.6(2) . .
C11 N2 C13 127.11(19) . .
C1 O1 Co2 137.58(14) . .
C1 O1 Co1 95.08(12) . .
Co2 O1 Co1 120.25(7) . .
C1 O2 Co1 88.32(14) . .
C2 O3 Co3 132.07(15) . .
C2 O4 Co2 123.34(14) . .
C3 O5 Co1 118.21(14) . 2_675
C3 O6 Co2 114.85(12) . .
C4 O7 Co1 92.49(13) . 1_455
C4 O8 Co1 88.21(13) . 1_455

loop_
_geom_bond_atom_site_label_1
_geom_bond_atom_site_label_2
_geom_bond_distance
_geom_bond_site_symmetry_2
C1 O2 1.244(3) .
C1 O1 1.277(3) .
C1 C7 1.512(3) .
C2 O4 1.248(3) .
C2 O3 1.254(3) .
C2 C8 1.534(3) .
C3 O5 1.256(3) .
C3 O6 1.269(3) .
C3 C9 1.512(3) .
C4 O8 1.252(3) .
C4 O7 1.263(3) .
C4 C5 1.506(3) .
C4 Co1 2.508(2) 1_455
C5 C6 1.524(3) .
C5 C9 1.555(3) .
C6 C7 1.548(3) .
C7 C8 1.575(3) .
C8 C9 1.560(3) .
C10 C11 1.347(3) .
C10 N1 1.378(3) .
C11 N2 1.382(3) .
C12 N1 1.309(3) .
C12 N2 1.351(3) .
C13 C15 1.339(4) .
C13 C14 1.342(4) .
C13 N2 1.433(3) .
C14 C15 1.393(4) 2_686
C15 C14 1.393(4) 2_686
Co1 O5 2.0472(16) 2_675
Co1 N1 2.0560(18) .
Co1 O7 2.1117(16) 1_655
Co1 O1 2.1330(15) .
Co1 O8 2.2118(16) 1_655
Co1 O2 2.2983(18) .
Co1 C4 2.507(2) 1_655
Co2 O6 2.0651(14) .
Co2 O6 2.0651(14) 2_675
Co2 O4 2.0710(15) 2_675
Co2 O4 2.0710(15) .
Co2 O1 2.0781(15) 2_675
Co2 O1 2.0781(15) .
Co3 O3 2.0764(15) .
Co3 O3 2.0765(15) 2_765
Co3 O10 2.1001(19) 2_765
Co3 O10 2.1002(19) .
Co3 O9 2.1184(16) 2_765
Co3 O9 2.1184(16) .
O5 Co1 2.0471(16) 2_675
O7 Co1 2.1117(16) 1_455
O8 Co1 2.2118(16) 1_455

loop_
_platon_squeeze_void_nr
_platon_squeeze_void_average_x
_platon_squeeze_void_average_y
_platon_squeeze_void_average_z
_platon_squeeze_void_volume
_platon_squeeze_void_count_electrons
_platon_squeeze_void_content
1 -0.034 0.466 1.000 172 52 ' '
